data_4346569
loop_
_publ_author_name
'North, Andrea J.'
'Hayne, David J.'
'Schieber, Christine'
'Price, Katherine'
'White, Anthony R.'
'Crouch, Peter J.'
'Rigopoulos, Angela'
'O'Keefe, Graeme J'
'Tochon-Danguy, Henri'
'Scott, Andrew M.'
'White, Jonathan M.'
'Ackermann, Uwe'
'Donnelly, Paul S.'

_publ_section_title
;
 Toward hypoxia-selective rhenium and technetium tricarbonyl complexes.
;
_journal_issue 19
_journal_name_full 'Inorganic chemistry'
_journal_page_first 9594
_journal_page_last 9610
_journal_paper_doi 10.1021/acs.inorgchem.5b01691
_journal_volume 54
_journal_year 2015
_chemical_formula_sum 'C23 H19 N6 O5 Re'
_chemical_formula_weight 645.64
_space_group_crystal_system monoclinic
_space_group_IT_number 14
_space_group_name_Hall '-P 2ybc'
_space_group_name_H-M_alt 'P 1 21/c 1'
_atom_sites_solution_hydrogens geom
_audit_creation_method SHELXL-2014/7
_cell_angle_alpha 90
_cell_angle_beta 99.434(2)
_cell_angle_gamma 90
_cell_formula_units_Z 4
_cell_length_a 18.1762(3)
_cell_length_b 9.21900(10)
_cell_length_c 14.1755(2)
_cell_measurement_reflns_used 5325
_cell_measurement_temperature 130.0(2)
_cell_measurement_theta_max 72.9832
_cell_measurement_theta_min 4.3132
_cell_volume 2343.21(6)
_computing_cell_refinement
;
CrysAlisPro, Oxford Diffraction Ltd.,
Version 1.171.33.34d (release 27-02-2009 CrysAlis171 .NET)
(compiled Feb 27 2009,15:38:38)
;
_computing_data_collection
;
CrysAlisPro, Oxford Diffraction Ltd.,
Version 1.171.33.34d (release 27-02-2009 CrysAlis171 .NET)
(compiled Feb 27 2009,15:38:38)
;
_computing_data_reduction
;
CrysAlisPro, Oxford Diffraction Ltd.,
Version 1.171.33.34d (release 27-02-2009 CrysAlis171 .NET)
(compiled Feb 27 2009,15:38:38)
;
_computing_structure_refinement 'SHELXL-2014/7 (Sheldrick, 2014)'
_diffrn_ambient_temperature 130.0(2)
_diffrn_measured_fraction_theta_full 0.988
_diffrn_measured_fraction_theta_max 0.988
_diffrn_measurement_device_type 'Goniometer KM4/Xcalibur, detector: Sapphire3'
_diffrn_radiation_monochromator graphite
_diffrn_radiation_source 'Enhance (Cu) X-ray Source'
_diffrn_radiation_type 'Cu K\a'
_diffrn_radiation_wavelength 1.5418
_diffrn_reflns_av_R_equivalents 0.0212
_diffrn_reflns_av_unetI/netI 0.0269
_diffrn_reflns_Laue_measured_fraction_full 0.988
_diffrn_reflns_Laue_measured_fraction_max 0.988
_diffrn_reflns_limit_h_max 14
_diffrn_reflns_limit_h_min -21
_diffrn_reflns_limit_k_max 11
_diffrn_reflns_limit_k_min -10
_diffrn_reflns_limit_l_max 16
_diffrn_reflns_limit_l_min -16
_diffrn_reflns_number 6664
_diffrn_reflns_point_group_measured_fraction_full 0.988
_diffrn_reflns_point_group_measured_fraction_max 0.988
_diffrn_reflns_theta_full 67.498
_diffrn_reflns_theta_max 67.498
_diffrn_reflns_theta_min 4.933
_exptl_absorpt_coefficient_mu 10.556
_exptl_absorpt_correction_T_max 0.848
_exptl_absorpt_correction_T_min 0.253
_exptl_absorpt_correction_type gaussian
_exptl_absorpt_process_details
;
CrysAlisPro, Oxford Diffraction Ltd.,
Version 1.171.33.34d (release 27-02-2009 CrysAlis171 .NET)
(compiled Feb 27 2009,15:38:38)
Numerical absorption correction based on gaussian integration over
			a multifaceted crystal model
;
_exptl_crystal_colour red
_exptl_crystal_density_diffrn 1.830
_exptl_crystal_description plate
_exptl_crystal_F_000 1256
_exptl_crystal_size_max 0.2055
_exptl_crystal_size_mid 0.1397
_exptl_crystal_size_min 0.0160
_refine_diff_density_max 1.535
_refine_diff_density_min -0.789
_refine_diff_density_rms 0.113
_refine_ls_extinction_method none
_refine_ls_goodness_of_fit_ref 1.021
_refine_ls_hydrogen_treatment constr
_refine_ls_matrix_type full
_refine_ls_number_parameters 318
_refine_ls_number_reflns 4169
_refine_ls_number_restraints 0
_refine_ls_restrained_S_all 1.021
_refine_ls_R_factor_all 0.0321
_refine_ls_R_factor_gt 0.0273
_refine_ls_shift/su_max 0.001
_refine_ls_shift/su_mean 0.000
_refine_ls_structure_factor_coef Fsqd
_refine_ls_weighting_details 'w=1/[\s^2^(Fo^2^)+(0.0475P)^2^] where P=(Fo^2^+2Fc^2^)/3'
_refine_ls_weighting_scheme calc
_refine_ls_wR_factor_gt 0.0657
_refine_ls_wR_factor_ref 0.0673
_reflns_Friedel_coverage 0.000
_reflns_number_gt 3752
_reflns_number_total 4169
_reflns_threshold_expression 'I > 2\s(I)'
_cod_data_source_file ic5b01691_si_006.cif
_cod_data_source_block shelx
_cod_original_sg_symbol_H-M 'P 21/c'
_cod_database_code 4346569
_shelx_shelxl_version_number 2014/7
_shelx_space_group_comment
;
The symmetry employed for this shelxl refinement is uniquely defined
by the following loop, which should always be used as a source of
symmetry information in preference to the above space-group names.
They are only intended as comments.
;

loop_
_space_group_symop_operation_xyz
'x, y, z'
'-x, y+1/2, -z+1/2'
'-x, -y, -z'
'x, -y-1/2, z-1/2'

loop_
_atom_site_label
_atom_site_type_symbol
_atom_site_fract_x
_atom_site_fract_y
_atom_site_fract_z
_atom_site_U_iso_or_equiv
_atom_site_adp_type
_atom_site_occupancy
_atom_site_site_symmetry_order
_atom_site_calc_flag
_atom_site_refinement_flags_posn
_atom_site_refinement_flags_adp
C1 C 0.3424(2) 0.1617(4) 0.6754(3) 0.0201(7) Uani 1 1 d . .
C2 C 0.3836(2) 0.2873(4) 0.7081(3) 0.0239(8) Uani 1 1 d . .
H2 H 0.3610 0.3607 0.7382 0.029 Uiso 1 1 calc R U
C3 C 0.4566(2) 0.3016(4) 0.6958(3) 0.0249(8) Uani 1 1 d . .
H3 H 0.4834 0.3845 0.7173 0.030 Uiso 1 1 calc R U
C4 C 0.4901(2) 0.1925(4) 0.6516(3) 0.0237(8) Uani 1 1 d . .
C5 C 0.4514(2) 0.0673(4) 0.6159(3) 0.0261(9) Uani 1 1 d . .
H5 H 0.4743 -0.0049 0.5852 0.031 Uiso 1 1 calc R U
C6 C 0.3783(2) 0.0560(4) 0.6282(3) 0.0249(8) Uani 1 1 d . .
H6 H 0.3514 -0.0254 0.6041 0.030 Uiso 1 1 calc R U
C7 C 0.2663(2) 0.1290(4) 0.6892(3) 0.0203(8) Uani 1 1 d . .
H7 H 0.2451 0.0491 0.6551 0.024 Uiso 1 1 calc R U
C8 C 0.1982(2) 0.3733(4) 0.8400(3) 0.0207(8) Uani 1 1 d . .
C9 C 0.2169(2) 0.5016(4) 0.8925(3) 0.0257(8) Uani 1 1 d . .
H9 H 0.2629 0.5453 0.8921 0.031 Uiso 1 1 calc R U
C10 C 0.1676(2) 0.5616(4) 0.9437(3) 0.0256(8) Uani 1 1 d . .
H10 H 0.1800 0.6462 0.9785 0.031 Uiso 1 1 calc R U
C11 C 0.0980(2) 0.4953(4) 0.9439(3) 0.0230(8) Uani 1 1 d . .
H11 H 0.0637 0.5344 0.9789 0.028 Uiso 1 1 calc R U
C12 C 0.0821(2) 0.3715(4) 0.8913(3) 0.0195(8) Uani 1 1 d . .
H12 H 0.0359 0.3278 0.8906 0.023 Uiso 1 1 calc R U
C13 C 0.11579(19) -0.0670(4) 0.6927(3) 0.0187(7) Uani 1 1 d . .
C14 C 0.01804(19) 0.0629(4) 0.7922(3) 0.0178(7) Uani 1 1 d . .
C15 C 0.0628(2) 0.2045(4) 0.6460(3) 0.0195(8) Uani 1 1 d . .
C16 C 0.1497(2) 0.0401(4) 0.9785(3) 0.0245(8) Uani 1 1 d . .
H16 H 0.1064 0.0941 0.9777 0.029 Uiso 1 1 calc R U
C17 C 0.1852(2) -0.0118(4) 1.0647(3) 0.0254(8) Uani 1 1 d . .
H17 H 0.1660 0.0073 1.1203 0.030 Uiso 1 1 calc R U
C18 C 0.2502(2) -0.0935(4) 1.0685(3) 0.0209(8) Uani 1 1 d . .
C19 C 0.2747(2) -0.1185(4) 0.9828(3) 0.0223(8) Uani 1 1 d . .
H19 H 0.3176 -0.1732 0.9818 0.027 Uiso 1 1 calc R U
C20 C 0.2363(2) -0.0634(4) 0.8990(3) 0.0210(8) Uani 1 1 d . .
H20 H 0.2540 -0.0827 0.8423 0.025 Uiso 1 1 calc R U
C21 C 0.2899(2) -0.1553(5) 1.1615(3) 0.0273(8) Uani 1 1 d . .
H21A H 0.2809 -0.0945 1.2135 0.041 Uiso 1 1 calc R U
H21B H 0.3424 -0.1596 1.1602 0.041 Uiso 1 1 calc R U
H21C H 0.2715 -0.2512 1.1702 0.041 Uiso 1 1 calc R U
C22 C 0.4750(2) 0.3322(5) 0.4316(3) 0.0309(9) Uani 1 1 d . .
C23 C 0.3969(3) 0.3501(6) 0.4371(3) 0.0367(10) Uani 1 1 d . .
H23A H 0.3914 0.3732 0.5017 0.055 Uiso 1 1 calc R U
H23B H 0.3707 0.2617 0.4180 0.055 Uiso 1 1 calc R U
H23C H 0.3766 0.4273 0.3954 0.055 Uiso 1 1 calc R U
O1 O 0.11812(16) -0.1752(3) 0.6518(2) 0.0287(6) Uani 1 1 d . .
O2 O -0.03954(16) 0.0386(3) 0.8098(2) 0.0295(7) Uani 1 1 d . .
O3 O 0.03032(16) 0.2583(3) 0.5801(2) 0.0261(6) Uani 1 1 d . .
O4 O 0.60147(16) 0.3190(4) 0.6673(2) 0.0356(7) Uani 1 1 d . .
O5 O 0.59880(18) 0.1011(4) 0.6102(3) 0.0429(9) Uani 1 1 d . .
N1 N 0.22256(17) 0.1936(3) 0.7419(2) 0.0186(6) Uani 1 1 d . .
N2 N 0.24770(17) 0.3164(3) 0.7887(2) 0.0201(6) Uani 1 1 d . .
N3 N 0.13041(17) 0.3099(3) 0.8402(2) 0.0173(6) Uani 1 1 d . .
N4 N 0.17410(17) 0.0173(3) 0.8950(2) 0.0181(6) Uani 1 1 d . .
N5 N 0.56876(19) 0.2058(4) 0.6421(3) 0.0293(8) Uani 1 1 d . .
N8 N 0.5358(2) 0.3192(6) 0.4271(3) 0.0480(11) Uani 1 1 d . .
Re1 Re 0.11431(2) 0.11286(2) 0.76046(2) 0.01581(7) Uani 1 1 d . .

loop_
_atom_site_aniso_label
_atom_site_aniso_U_11
_atom_site_aniso_U_22
_atom_site_aniso_U_33
_atom_site_aniso_U_23
_atom_site_aniso_U_13
_atom_site_aniso_U_12
C1 0.0178(18) 0.0229(18) 0.0205(18) 0.0016(15) 0.0054(15) -0.0006(15)
C2 0.022(2) 0.026(2) 0.024(2) -0.0027(16) 0.0059(16) 0.0008(15)
C3 0.021(2) 0.030(2) 0.023(2) 0.0006(15) 0.0005(16) -0.0030(15)
C4 0.0158(19) 0.032(2) 0.023(2) 0.0070(16) 0.0031(16) 0.0021(15)
C5 0.024(2) 0.0233(19) 0.033(2) 0.0017(17) 0.0108(18) 0.0044(16)
C6 0.021(2) 0.0227(19) 0.033(2) -0.0006(17) 0.0092(17) -0.0010(15)
C7 0.0187(19) 0.0179(18) 0.025(2) 0.0003(14) 0.0062(16) 0.0002(14)
C8 0.0168(18) 0.0227(19) 0.023(2) 0.0036(14) 0.0034(15) -0.0011(14)
C9 0.0187(19) 0.027(2) 0.032(2) -0.0045(17) 0.0063(17) -0.0091(15)
C10 0.026(2) 0.0206(18) 0.032(2) -0.0058(16) 0.0090(17) -0.0043(16)
C11 0.022(2) 0.0245(19) 0.024(2) -0.0017(15) 0.0069(16) 0.0042(15)
C12 0.0138(18) 0.0162(17) 0.029(2) 0.0042(14) 0.0054(16) 0.0000(13)
C13 0.0099(16) 0.0221(18) 0.0246(19) 0.0005(15) 0.0046(14) -0.0005(14)
C14 0.0115(18) 0.0179(17) 0.026(2) 0.0021(14) 0.0090(15) -0.0037(13)
C15 0.0185(18) 0.0179(18) 0.024(2) -0.0028(15) 0.0098(16) -0.0045(14)
C16 0.0178(19) 0.027(2) 0.029(2) 0.0004(16) 0.0058(16) 0.0053(15)
C17 0.024(2) 0.030(2) 0.022(2) -0.0011(16) 0.0043(17) 0.0035(16)
C18 0.0182(19) 0.0154(17) 0.029(2) 0.0011(14) 0.0024(16) -0.0041(14)
C19 0.0168(18) 0.0201(18) 0.030(2) -0.0004(15) 0.0044(16) 0.0014(14)
C20 0.0183(18) 0.0204(17) 0.025(2) -0.0027(15) 0.0059(16) -0.0010(15)
C21 0.026(2) 0.028(2) 0.028(2) 0.0017(17) 0.0016(17) -0.0008(17)
C22 0.029(2) 0.033(2) 0.031(2) -0.0024(18) 0.0027(18) -0.0001(18)
C23 0.027(2) 0.047(3) 0.034(2) 0.001(2) 0.0016(19) 0.008(2)
O1 0.0286(15) 0.0227(14) 0.0355(16) -0.0045(13) 0.0080(13) 0.0003(12)
O2 0.0248(16) 0.0267(15) 0.0398(18) -0.0010(12) 0.0133(13) -0.0027(11)
O3 0.0278(15) 0.0240(14) 0.0249(15) 0.0022(12) -0.0007(12) -0.0004(11)
O4 0.0189(14) 0.051(2) 0.0365(18) 0.0053(15) 0.0038(13) -0.0078(14)
O5 0.0189(16) 0.060(2) 0.051(2) -0.0002(17) 0.0103(15) 0.0091(14)
N1 0.0148(15) 0.0197(16) 0.0220(16) 0.0032(12) 0.0053(13) -0.0033(12)
N2 0.0144(15) 0.0195(15) 0.0271(17) -0.0030(13) 0.0052(13) -0.0019(12)
N3 0.0147(15) 0.0161(15) 0.0206(16) 0.0002(11) 0.0008(12) 0.0016(11)
N4 0.0144(15) 0.0193(15) 0.0209(16) -0.0005(12) 0.0042(13) -0.0025(12)
N5 0.0151(17) 0.048(2) 0.0255(18) 0.0088(16) 0.0044(14) 0.0015(16)
N8 0.027(2) 0.076(3) 0.039(2) -0.007(2) 0.0005(18) 0.000(2)
Re1 0.01195(10) 0.01582(10) 0.01976(11) -0.00070(6) 0.00289(7) -0.00185(6)

loop_
_atom_type_symbol
_atom_type_description
_atom_type_scat_dispersion_real
_atom_type_scat_dispersion_imag
_atom_type_scat_source
C C 0.0181 0.0091 'International Tables Vol C Tables 4.2.6.8 and 6.1.1.4'
H H 0.0000 0.0000 'International Tables Vol C Tables 4.2.6.8 and 6.1.1.4'
O O 0.0492 0.0322 'International Tables Vol C Tables 4.2.6.8 and 6.1.1.4'
Re Re -5.2083 5.8923 'International Tables Vol C Tables 4.2.6.8 and 6.1.1.4'
N N 0.0311 0.0180 'International Tables Vol C Tables 4.2.6.8 and 6.1.1.4'

loop_
_geom_angle_atom_site_label_1
_geom_angle_atom_site_label_2
_geom_angle_atom_site_label_3
_geom_angle
C6 C1 C2 117.5(3)
C6 C1 C7 116.5(3)
C2 C1 C7 126.0(3)
C3 C2 C1 120.5(4)
C2 C3 C4 119.7(4)
C3 C4 C5 122.2(4)
C3 C4 N5 119.4(4)
C5 C4 N5 118.4(4)
C6 C5 C4 117.1(4)
C5 C6 C1 123.0(4)
N1 C7 C1 130.9(4)
N2 C8 N3 121.1(3)
N2 C8 C9 119.1(4)
N3 C8 C9 119.8(4)
C10 C9 C8 120.1(4)
C9 C10 C11 119.7(4)
C12 C11 C10 118.1(4)
N3 C12 C11 123.1(3)
O1 C13 Re1 178.7(3)
O2 C14 Re1 177.4(3)
O3 C15 Re1 177.7(3)
N4 C16 C17 123.6(4)
C16 C17 C18 119.7(4)
C19 C18 C17 116.7(4)
C19 C18 C21 122.0(4)
C17 C18 C21 121.2(4)
C20 C19 C18 120.5(4)
N4 C20 C19 123.1(4)
N8 C22 C23 179.5(6)
C7 N1 N2 118.0(3)
C7 N1 Re1 124.0(2)
N2 N1 Re1 118.0(2)
C8 N2 N1 112.8(3)
C12 N3 C8 119.2(3)
C12 N3 Re1 126.7(2)
C8 N3 Re1 114.1(2)
C20 N4 C16 116.3(3)
C20 N4 Re1 123.1(3)
C16 N4 Re1 120.6(2)
O4 N5 O5 123.5(4)
O4 N5 C4 118.6(3)
O5 N5 C4 117.8(4)
C13 Re1 C15 90.12(15)
C13 Re1 C14 89.91(15)
C15 Re1 C14 88.09(15)
C13 Re1 N3 171.42(13)
C15 Re1 N3 94.49(13)
C14 Re1 N3 97.47(14)
C13 Re1 N1 98.57(13)
C15 Re1 N1 94.21(14)
C14 Re1 N1 171.20(13)
N3 Re1 N1 73.89(12)
C13 Re1 N4 92.42(14)
C15 Re1 N4 177.44(13)
C14 Re1 N4 92.30(14)
N3 Re1 N4 82.95(11)
N1 Re1 N4 85.03(11)

loop_
_geom_bond_atom_site_label_1
_geom_bond_atom_site_label_2
_geom_bond_distance
C1 C6 1.403(5)
C1 C2 1.415(5)
C1 C7 1.460(5)
C2 C3 1.374(6)
C3 C4 1.378(6)
C4 C5 1.402(6)
C4 N5 1.464(5)
C5 C6 1.371(6)
C7 N1 1.319(5)
C8 N2 1.351(5)
C8 N3 1.365(5)
C8 C9 1.409(5)
C9 C10 1.359(6)
C10 C11 1.407(6)
C11 C12 1.368(5)
C12 N3 1.352(5)
C13 O1 1.157(5)
C13 Re1 1.919(4)
C14 O2 1.137(4)
C14 Re1 1.932(3)
C15 O3 1.134(5)
C15 Re1 1.931(4)
C16 N4 1.348(5)
C16 C17 1.370(6)
C17 C18 1.394(5)
C18 C19 1.380(6)
C18 C21 1.508(6)
C19 C20 1.373(6)
C20 N4 1.347(5)
C22 N8 1.123(6)
C22 C23 1.444(6)
O4 N5 1.225(5)
O5 N5 1.231(5)
N1 N2 1.354(4)
N1 Re1 2.159(3)
N3 Re1 2.134(3)
N4 Re1 2.216(3)

loop_
_geom_torsion_atom_site_label_1
_geom_torsion_atom_site_label_2
_geom_torsion_atom_site_label_3
_geom_torsion_atom_site_label_4
_geom_torsion
C6 C1 C2 C3 -1.7(6)
C7 C1 C2 C3 175.9(4)
C1 C2 C3 C4 -0.2(6)
C2 C3 C4 C5 1.7(6)
C2 C3 C4 N5 -177.6(4)
C3 C4 C5 C6 -1.1(6)
N5 C4 C5 C6 178.2(4)
C4 C5 C6 C1 -1.0(6)
C2 C1 C6 C5 2.4(6)
C7 C1 C6 C5 -175.5(4)
C6 C1 C7 N1 168.6(4)
C2 C1 C7 N1 -9.1(7)
N2 C8 C9 C10 179.3(4)
N3 C8 C9 C10 0.4(6)
C8 C9 C10 C11 -0.1(6)
C9 C10 C11 C12 -0.4(6)
C10 C11 C12 N3 0.7(6)
N4 C16 C17 C18 -0.2(6)
C16 C17 C18 C19 -0.7(6)
C16 C17 C18 C21 -178.6(4)
C17 C18 C19 C20 0.5(5)
C21 C18 C19 C20 178.5(4)
C18 C19 C20 N4 0.4(6)
C1 C7 N1 N2 4.3(6)
C1 C7 N1 Re1 -174.4(3)
N3 C8 N2 N1 -1.1(5)
C9 C8 N2 N1 -180.0(3)
C7 N1 N2 C8 179.7(3)
Re1 N1 N2 C8 -1.5(4)
C11 C12 N3 C8 -0.4(6)
C11 C12 N3 Re1 177.1(3)
N2 C8 N3 C12 -179.0(3)
C9 C8 N3 C12 -0.1(5)
N2 C8 N3 Re1 3.2(5)
C9 C8 N3 Re1 -178.0(3)
C19 C20 N4 C16 -1.2(5)
C19 C20 N4 Re1 177.8(3)
C17 C16 N4 C20 1.1(6)
C17 C16 N4 Re1 -177.9(3)
C3 C4 N5 O4 -5.5(6)
C5 C4 N5 O4 175.2(4)
C3 C4 N5 O5 173.5(4)
C5 C4 N5 O5 -5.8(6)
